data_2214874
loop_
_publ_author_name
'Butcher, Ray J.'
'Jasinski, Jerry P.'
'Yathirajan, H. S.'
'Ashalatha, B. V.'
'Narayana, B.'

_publ_section_title
;
 Methyl 5-bromo-1<i>H</i>-indole-2-carboxylate
;
_journal_coeditor_code TK2177
_journal_issue 8
_journal_name_full 'Acta Crystallographica Section E'
_journal_page_first o3505
_journal_page_last o3505
_journal_paper_doi 10.1107/S160053680703379X
_journal_volume 63
_journal_year 2007
_chemical_formula_iupac 'C10 H8 Br N O2'
_chemical_formula_moiety 'C10 H8 Br N O2'
_chemical_formula_sum 'C10 H8 Br N O2'
_chemical_formula_weight 254.08
_chemical_name_systematic
;
Methyl 5-bromo-1H-indole-2-carboxylate
;
_space_group_IT_number 14
_symmetry_cell_setting monoclinic
_symmetry_space_group_name_Hall '-P 2yn'
_symmetry_space_group_name_H-M 'P 1 21/n 1'
_atom_sites_solution_hydrogens geom
_atom_sites_solution_primary direct
_atom_sites_solution_secondary difmap
_cell_angle_alpha 90
_cell_angle_beta 105.460(14)
_cell_angle_gamma 90
_cell_formula_units_Z 4
_cell_length_a 12.911(12)
_cell_length_b 3.907(3)
_cell_length_c 18.923(18)
_cell_measurement_reflns_used 1647
_cell_measurement_temperature 103
_cell_measurement_theta_max 25.8
_cell_measurement_theta_min 2.2
_cell_volume 920.0(14)
_computing_cell_refinement APEX2
_computing_data_collection 'APEX2 (Bruker, 2006)'
_computing_data_reduction APEX2
_computing_molecular_graphics 'ORTEP-3 (Farrugia, 1997)'
_computing_publication_material 'SHELXTL (Bruker, 2000)'
_computing_structure_refinement 'SHELXL97 (Sheldrick, 1997)'
_computing_structure_solution 'SHELXS90 (Sheldrick, 1990)'
_diffrn_ambient_temperature 103
_diffrn_measured_fraction_theta_full 0.997
_diffrn_measured_fraction_theta_max 0.990
_diffrn_measurement_device_type 'Bruker APEX II CCD area-detector'
_diffrn_measurement_method '\f and \w'
_diffrn_radiation_monochromator graphite
_diffrn_radiation_source 'fine-focus sealed tube'
_diffrn_radiation_type MoK\a
_diffrn_radiation_wavelength 0.71073
_diffrn_reflns_av_R_equivalents 0.071
_diffrn_reflns_av_sigmaI/netI 0.097
_diffrn_reflns_limit_h_max 17
_diffrn_reflns_limit_h_min -16
_diffrn_reflns_limit_k_max 4
_diffrn_reflns_limit_k_min -5
_diffrn_reflns_limit_l_max 25
_diffrn_reflns_limit_l_min -25
_diffrn_reflns_number 6377
_diffrn_reflns_theta_full 25.0
_diffrn_reflns_theta_max 28.6
_diffrn_reflns_theta_min 1.7
_diffrn_standards_decay_% 0
_exptl_absorpt_coefficient_mu 4.437
_exptl_absorpt_correction_T_max 0.843
_exptl_absorpt_correction_T_min 0.215
_exptl_absorpt_correction_type multi-scan
_exptl_absorpt_process_details '(SADABS; Sheldrick, 2003)'
_exptl_crystal_colour colorless
_exptl_crystal_density_diffrn 1.834
_exptl_crystal_description needle
_exptl_crystal_F_000 504
_exptl_crystal_size_max 0.50
_exptl_crystal_size_mid 0.08
_exptl_crystal_size_min 0.04
_refine_diff_density_max 0.81
_refine_diff_density_min -1.44
_refine_ls_extinction_method none
_refine_ls_goodness_of_fit_ref 1.07
_refine_ls_hydrogen_treatment constr
_refine_ls_matrix_type full
_refine_ls_number_parameters 128
_refine_ls_number_reflns 2339
_refine_ls_number_restraints 0
_refine_ls_restrained_S_all 1.07
_refine_ls_R_factor_all 0.123
_refine_ls_R_factor_gt 0.063
_refine_ls_shift/su_max 0.000
_refine_ls_shift/su_mean 0.000
_refine_ls_structure_factor_coef Fsqd
_refine_ls_weighting_details 'calc w=1/[\s^2^(Fo^2^)+(0.0441P)^2^+5.6356P] where P=(Fo^2^+2Fc^2^)/3'
_refine_ls_weighting_scheme calc
_refine_ls_wR_factor_gt 0.126
_refine_ls_wR_factor_ref 0.145
_reflns_number_gt 1432
_reflns_number_total 2339
_reflns_threshold_expression I>2\s(I)
_cod_data_source_file tk2177.cif
_cod_data_source_block I
_cod_original_cell_volume 920.0(15)
_cod_original_sg_symbol_H-M 'P 21/n'
_cod_database_code 2214874
_cod_database_fobs_code 2214874

loop_
_symmetry_equiv_pos_as_xyz
'x, y, z'
'-x+1/2, y+1/2, -z+1/2'
'-x, -y, -z'
'x-1/2, -y-1/2, z-1/2'

loop_
_atom_site_type_symbol
_atom_site_label
_atom_site_fract_x
_atom_site_fract_y
_atom_site_fract_z
_atom_site_U_iso_or_equiv
_atom_site_adp_type
_atom_site_calc_flag
_atom_site_refinement_flags
_atom_site_occupancy
Br Br 0.43279(6) 0.06306(19) 0.89203(4) 0.0274(2) Uani d . 1
O O1 0.6276(4) -0.3079(13) 0.4996(2) 0.0271(11) Uani d . 1
O O2 0.7574(3) 0.0016(11) 0.5728(2) 0.0250(11) Uani d . 1
N N 0.5161(4) -0.2991(15) 0.6079(3) 0.0220(12) Uani d . 1
H H0A 0.4795 -0.4091 0.5685 0.026 Uiso calc R 1
C C1 0.6148(5) -0.1513(16) 0.6168(3) 0.0211(14) Uani d . 1
C C2 0.6482(5) -0.0043(16) 0.6842(3) 0.0243(16) Uani d . 1
H H2A 0.7138 0.1144 0.7038 0.029 Uiso calc R 1
C C3 0.5657(5) -0.0635(19) 0.7194(3) 0.0248(14) Uani d . 1
C C4 0.5518(5) 0.0259(17) 0.7874(3) 0.0243(15) Uani d . 1
H H4A 0.6056 0.1487 0.8222 0.029 Uiso calc R 1
C C5 0.4589(5) -0.0682(19) 0.8022(3) 0.0255(14) Uani d . 1
C C6 0.3777(5) -0.2496(18) 0.7533(4) 0.0251(15) Uani d . 1
H H6A 0.3144 -0.3107 0.7668 0.030 Uiso calc R 1
C C7 0.3888(5) -0.3407(17) 0.6855(3) 0.0250(15) Uani d . 1
H H7A 0.3340 -0.4613 0.6511 0.030 Uiso calc R 1
C C8 0.4838(5) -0.2479(17) 0.6701(3) 0.0201(14) Uani d . 1
C C9 0.6650(5) -0.1652(17) 0.5576(3) 0.0224(15) Uani d . 1
C C10 0.8091(6) 0.0175(18) 0.5143(4) 0.0297(17) Uani d . 1
H H10A 0.8764 0.1463 0.5306 0.044 Uiso calc R 1
H H10B 0.7615 0.1320 0.4718 0.044 Uiso calc R 1
H H10C 0.8246 -0.2150 0.5005 0.044 Uiso calc R 1

loop_
_atom_site_aniso_label
_atom_site_aniso_U_11
_atom_site_aniso_U_22
_atom_site_aniso_U_33
_atom_site_aniso_U_12
_atom_site_aniso_U_13
_atom_site_aniso_U_23
Br 0.0362(4) 0.0210(3) 0.0275(3) 0.0015(4) 0.0126(2) -0.0016(3)
O1 0.031(3) 0.030(3) 0.020(2) -0.005(2) 0.0060(19) -0.007(2)
O2 0.029(2) 0.020(3) 0.027(2) -0.006(2) 0.0093(19) -0.0017(18)
N 0.023(3) 0.018(3) 0.022(3) -0.003(2) 0.001(2) -0.001(2)
C1 0.026(3) 0.006(3) 0.030(3) -0.001(3) 0.006(3) -0.001(2)
C2 0.031(3) 0.014(4) 0.028(3) 0.000(3) 0.008(3) 0.002(2)
C3 0.029(3) 0.017(3) 0.029(3) 0.002(3) 0.007(3) -0.002(3)
C4 0.030(3) 0.014(4) 0.028(3) -0.001(3) 0.006(3) -0.002(3)
C5 0.035(4) 0.018(3) 0.024(3) 0.002(3) 0.008(3) 0.007(3)
C6 0.026(4) 0.013(4) 0.034(4) -0.003(3) 0.005(3) -0.002(3)
C7 0.027(4) 0.019(4) 0.028(3) -0.005(3) 0.005(3) -0.001(3)
C8 0.023(3) 0.010(3) 0.025(3) 0.003(3) 0.003(3) 0.003(3)
C9 0.027(4) 0.015(4) 0.025(3) 0.000(3) 0.007(3) 0.000(3)
C10 0.034(4) 0.022(4) 0.037(4) -0.007(3) 0.015(3) -0.001(3)

loop_
_atom_type_symbol
_atom_type_description
_atom_type_scat_dispersion_real
_atom_type_scat_dispersion_imag
_atom_type_scat_source
C C 0.0033 0.0016 'International Tables Vol C Tables 4.2.6.8 and 6.1.1.4'
H H 0.0000 0.0000 'International Tables Vol C Tables 4.2.6.8 and 6.1.1.4'
N N 0.0061 0.0033 'International Tables Vol C Tables 4.2.6.8 and 6.1.1.4'
O O 0.0106 0.0060 'International Tables Vol C Tables 4.2.6.8 and 6.1.1.4'
Br Br -0.2901 2.4595 'International Tables Vol C Tables 4.2.6.8 and 6.1.1.4'

loop_
_geom_angle_atom_site_label_1
_geom_angle_atom_site_label_2
_geom_angle_atom_site_label_3
_geom_angle
C9 O2 C10 115.5(5)
C8 N C1 108.7(5)
C8 N H0A 125.6
C1 N H0A 125.6
C2 C1 N 110.3(6)
C2 C1 C9 130.5(6)
N C1 C9 119.2(6)
C1 C2 C3 106.3(6)
C1 C2 H2A 126.8
C3 C2 H2A 126.8
C4 C3 C8 118.8(6)
C4 C3 C2 133.8(6)
C8 C3 C2 107.4(6)
C5 C4 C3 117.6(6)
C5 C4 H4A 121.2
C3 C4 H4A 121.2
C4 C5 C6 123.5(6)
C4 C5 Br 119.5(5)
C6 C5 Br 116.9(5)
C7 C6 C5 120.3(6)
C7 C6 H6A 119.9
C5 C6 H6A 119.9
C6 C7 C8 116.6(6)
C6 C7 H7A 121.7
C8 C7 H7A 121.7
N C8 C7 129.5(6)
N C8 C3 107.3(6)
C7 C8 C3 123.1(6)
O1 C9 O2 122.9(6)
O1 C9 C1 124.7(6)
O2 C9 C1 112.4(5)
O2 C10 H10A 109.5
O2 C10 H10B 109.5
H10A C10 H10B 109.5
O2 C10 H10C 109.5
H10A C10 H10C 109.5
H10B C10 H10C 109.5

loop_
_geom_bond_atom_site_label_1
_geom_bond_atom_site_label_2
_geom_bond_distance
Br C5 1.890(7)
O1 C9 1.212(8)
O2 C9 1.322(8)
O2 C10 1.439(8)
N C8 1.365(8)
N C1 1.368(8)
N H0A 0.8800
C1 C2 1.360(9)
C1 C9 1.437(9)
C2 C3 1.418(9)
C2 H2A 0.9500
C3 C4 1.391(9)
C3 C8 1.408(9)
C4 C5 1.354(9)
C4 H4A 0.9500
C5 C6 1.393(9)
C6 C7 1.374(9)
C6 H6A 0.9500
C7 C8 1.382(9)
C7 H7A 0.9500
C10 H10A 0.9800
C10 H10B 0.9800
C10 H10C 0.9800

loop_
_geom_hbond_atom_site_label_D
_geom_hbond_atom_site_label_H
_geom_hbond_atom_site_label_A
_geom_hbond_site_symmetry_A
_geom_hbond_distance_DH
_geom_hbond_distance_HA
_geom_hbond_distance_DA
_geom_hbond_angle_DHA
N H0A O1 3_646 0.88 1.96 2.815(7) 163

loop_
_geom_torsion_atom_site_label_1
_geom_torsion_atom_site_label_2
_geom_torsion_atom_site_label_3
_geom_torsion_atom_site_label_4
_geom_torsion
C8 N C1 C2 0.2(7)
C8 N C1 C9 -178.7(6)
N C1 C2 C3 0.0(7)
C9 C1 C2 C3 178.8(7)
C1 C2 C3 C4 -178.9(8)
C1 C2 C3 C8 -0.2(8)
C8 C3 C4 C5 -0.5(10)
C2 C3 C4 C5 178.0(7)
C3 C4 C5 C6 0.3(11)
C3 C4 C5 Br -177.3(5)
C4 C5 C6 C7 -0.6(11)
Br C5 C6 C7 177.1(5)
C5 C6 C7 C8 1.0(10)
C1 N C8 C7 177.7(7)
C1 N C8 C3 -0.3(7)
C6 C7 C8 N -179.0(6)
C6 C7 C8 C3 -1.2(10)
C4 C3 C8 N 179.2(6)
C2 C3 C8 N 0.3(8)
C4 C3 C8 C7 1.0(10)
C2 C3 C8 C7 -177.9(6)
C10 O2 C9 O1 2.9(9)
C10 O2 C9 C1 -176.2(5)
C2 C1 C9 O1 179.3(7)
N C1 C9 O1 -2.0(10)
C2 C1 C9 O2 -1.7(10)
N C1 C9 O2 177.0(5)

loop_
_cod_related_entry_id
_cod_related_entry_database
_cod_related_entry_code
1 ChemSpider 798529
